data_4516683
loop_
_publ_author_name
'Gao, Yuning'
'Xu, Qin'
'Shi, Min'

_publ_section_title
;
 Enantioselective Synthesis of Polycyclic Indole Derivatives Based on
 aza-Morita--Baylis--Hillman Reaction
;
_journal_issue 11
_journal_name_full 'ACS Catalysis'
_journal_page_first 6608
_journal_paper_doi 10.1021/acscatal.5b01579
_journal_volume 5
_journal_year 2015
_chemical_formula_sum 'C20 H22 N2 O3 S'
_chemical_formula_weight 370.45
_space_group_crystal_system monoclinic
_space_group_IT_number 14
_space_group_name_Hall '-P 2ybc'
_space_group_name_H-M_alt 'P 1 21/c 1'
_atom_sites_solution_hydrogens mixed
_audit_creation_method SHELXL-2013
_cell_angle_alpha 90
_cell_angle_beta 105.525(2)
_cell_angle_gamma 90
_cell_formula_units_Z 4
_cell_length_a 7.7705(10)
_cell_length_b 22.437(3)
_cell_length_c 11.0377(15)
_cell_measurement_reflns_used 5168
_cell_measurement_temperature 293(2)
_cell_measurement_theta_max 56.640
_cell_measurement_theta_min 5.278
_cell_volume 1854.2(4)
_computing_cell_refinement 'Bruker SMART'
_computing_data_collection 'Bruker SMART'
_computing_data_reduction 'Bruker SHELXTL'
_computing_molecular_graphics 'Bruker SHELXTL'
_computing_publication_material 'Bruker SHELXTL'
_computing_structure_refinement 'SHELXL-2013 (Sheldrick, 2013)'
_computing_structure_solution 'Bruker SHELXTL'
_diffrn_ambient_temperature 293(2)
_diffrn_measured_fraction_theta_full 0.998
_diffrn_measured_fraction_theta_max 0.998
_diffrn_measurement_device_type 'CCD area detector'
_diffrn_measurement_method 'phi and omega scans'
_diffrn_radiation_type MoK\a
_diffrn_radiation_wavelength 0.71073
_diffrn_reflns_av_R_equivalents 0.0805
_diffrn_reflns_av_unetI/netI 0.0784
_diffrn_reflns_Laue_measured_fraction_full 0.998
_diffrn_reflns_Laue_measured_fraction_max 0.998
_diffrn_reflns_limit_h_max 9
_diffrn_reflns_limit_h_min -9
_diffrn_reflns_limit_k_max 27
_diffrn_reflns_limit_k_min -25
_diffrn_reflns_limit_l_max 8
_diffrn_reflns_limit_l_min -13
_diffrn_reflns_number 10245
_diffrn_reflns_point_group_measured_fraction_full 0.998
_diffrn_reflns_point_group_measured_fraction_max 0.998
_diffrn_reflns_theta_full 25.242
_diffrn_reflns_theta_max 25.494
_diffrn_reflns_theta_min 2.119
_exptl_absorpt_coefficient_mu 0.197
_exptl_absorpt_correction_T_max 0.7457
_exptl_absorpt_correction_T_min 0.5984
_exptl_absorpt_correction_type multi-scan
_exptl_absorpt_process_details sadabs
_exptl_crystal_colour colorless
_exptl_crystal_density_diffrn 1.327
_exptl_crystal_description prismatic
_exptl_crystal_F_000 784
_exptl_crystal_size_max 0.211
_exptl_crystal_size_mid 0.165
_exptl_crystal_size_min 0.123
_refine_diff_density_max 0.332
_refine_diff_density_min -0.313
_refine_diff_density_rms 0.094
_refine_ls_extinction_coef 0.022(3)
_refine_ls_extinction_expression Fc^*^=kFc[1+0.001xFc^2^\l^3^/sin(2\q)]^-1/4^
_refine_ls_extinction_method SHELXL
_refine_ls_goodness_of_fit_ref 1.046
_refine_ls_hydrogen_treatment mixed
_refine_ls_matrix_type full
_refine_ls_number_parameters 242
_refine_ls_number_reflns 3449
_refine_ls_number_restraints 0
_refine_ls_restrained_S_all 1.046
_refine_ls_R_factor_all 0.0660
_refine_ls_R_factor_gt 0.0605
_refine_ls_shift/su_max 0.013
_refine_ls_shift/su_mean 0.000
_refine_ls_structure_factor_coef Fsqd
_refine_ls_weighting_details 'w=1/[\s^2^(Fo^2^)+(0.0934P)^2^+0.3270P] where P=(Fo^2^+2Fc^2^)/3'
_refine_ls_weighting_scheme calc
_refine_ls_wR_factor_gt 0.1514
_refine_ls_wR_factor_ref 0.1578
_reflns_Friedel_coverage 0.000
_reflns_number_gt 3009
_reflns_number_total 3449
_reflns_threshold_expression 'I > 2\s(I)'
_cod_data_source_file cs5b01579_si_005.cif
_cod_data_source_block cd214399
_cod_original_cell_volume 1854.1(4)
_cod_original_sg_symbol_H-M 'P 21/c'
_cod_database_code 4516683
_shelx_space_group_comment
; 
The symmetry employed for this shelxl refinement is uniquely defined 
by the following loop, which should always be used as a source of 
symmetry information in preference to the above space-group names. 
They are only intended as comments. 
;
_shelxl_version_number 2013-4

loop_
_space_group_symop_operation_xyz
'x, y, z'
'-x, y+1/2, -z+1/2'
'-x, -y, -z'
'x, -y-1/2, z-1/2'

loop_
_atom_site_label
_atom_site_type_symbol
_atom_site_fract_x
_atom_site_fract_y
_atom_site_fract_z
_atom_site_U_iso_or_equiv
_atom_site_adp_type
_atom_site_occupancy
_atom_site_site_symmetry_order
_atom_site_calc_flag
_atom_site_refinement_flags_posn
_atom_site_refinement_flags_adp
S1 S 1.36984(6) 0.35025(2) 1.02833(5) 0.0374(2) Uani 1 1 d . .
N1 N 1.2056(2) 0.30575(7) 0.97042(16) 0.0333(4) Uani 1 1 d . .
N2 N 0.7707(2) 0.30393(7) 0.79539(15) 0.0340(4) Uani 1 1 d . .
O1 O 1.1721(2) 0.26329(8) 1.24258(13) 0.0546(4) Uani 1 1 d . .
H1 H 1.2322 0.2894 1.2217 0.082 Uiso 1 1 calc R U
O2 O 1.3701(2) 0.36029(7) 1.15671(14) 0.0528(4) Uani 1 1 d . .
O3 O 1.52323(19) 0.32438(7) 1.00150(18) 0.0546(5) Uani 1 1 d . .
C1 C 0.6777(2) 0.33594(9) 0.69293(19) 0.0353(4) Uani 1 1 d . .
C2 C 0.5356(3) 0.31905(10) 0.5927(2) 0.0450(5) Uani 1 1 d . .
H2 H 0.4861 0.2811 0.5885 0.054 Uiso 1 1 calc R U
C3 C 0.4710(3) 0.36048(11) 0.5002(2) 0.0555(6) Uani 1 1 d . .
H3 H 0.3759 0.3503 0.4321 0.067 Uiso 1 1 calc R U
C4 C 0.5444(3) 0.41720(12) 0.5059(2) 0.0589(6) Uani 1 1 d . .
H4 H 0.4985 0.4441 0.4413 0.071 Uiso 1 1 calc R U
C5 C 0.6831(3) 0.43410(11) 0.6050(2) 0.0526(6) Uani 1 1 d . .
H5 H 0.7311 0.4722 0.6080 0.063 Uiso 1 1 calc R U
C6 C 0.7519(3) 0.39333(9) 0.70182(19) 0.0381(5) Uani 1 1 d . .
C7 C 0.8911(3) 0.39485(8) 0.8155(2) 0.0384(5) Uani 1 1 d . .
H7 H 0.9640 0.4273 0.8467 0.046 Uiso 1 1 calc R U
C8 C 0.8988(2) 0.34010(8) 0.87064(18) 0.0325(4) Uani 1 1 d . .
C9 C 0.7241(3) 0.24405(9) 0.8282(2) 0.0398(5) Uani 1 1 d . .
H9A H 0.6952 0.2191 0.7537 0.048 Uiso 1 1 calc R U
H9B H 0.6199 0.2460 0.8606 0.048 Uiso 1 1 calc R U
C10 C 0.8782(3) 0.21717(8) 0.92600(19) 0.0390(5) Uani 1 1 d . .
H10A H 0.9722 0.2066 0.8871 0.047 Uiso 1 1 calc R U
H10B H 0.8386 0.1809 0.9581 0.047 Uiso 1 1 calc R U
C11 C 0.9529(2) 0.25958(8) 1.03475(18) 0.0358(4) Uani 1 1 d . .
H11 H 0.8546 0.2712 1.0699 0.043 Uiso 1 1 calc R U
C12 C 1.0260(2) 0.31671(8) 0.98775(17) 0.0317(4) Uani 1 1 d . .
H12 H 1.0382 0.3472 1.0531 0.038 Uiso 1 1 calc R U
C13 C 1.0907(3) 0.22748(10) 1.1363(2) 0.0448(5) Uani 1 1 d . .
H13A H 1.0343 0.1935 1.1644 0.054 Uiso 1 1 calc R U
H13B H 1.1832 0.2123 1.1005 0.054 Uiso 1 1 calc R U
C14 C 1.3267(2) 0.41877(8) 0.94914(19) 0.0364(4) Uani 1 1 d . .
C15 C 1.2796(3) 0.46809(9) 1.0070(2) 0.0444(5) Uani 1 1 d . .
H15 H 1.2784 0.4665 1.0910 0.053 Uiso 1 1 calc R U
C16 C 1.2341(3) 0.51999(10) 0.9385(3) 0.0523(6) Uani 1 1 d . .
H16 H 1.2035 0.5535 0.9776 0.063 Uiso 1 1 calc R U
C17 C 1.2331(3) 0.52320(10) 0.8141(3) 0.0526(6) Uani 1 1 d . .
C18 C 1.2869(4) 0.47358(11) 0.7592(2) 0.0553(6) Uani 1 1 d . .
H18 H 1.2915 0.4755 0.6760 0.066 Uiso 1 1 calc R U
C19 C 1.3340(3) 0.42126(9) 0.8258(2) 0.0467(5) Uani 1 1 d . .
H19 H 1.3700 0.3882 0.7880 0.056 Uiso 1 1 calc R U
C20 C 1.1781(5) 0.57973(12) 0.7401(3) 0.0829(10) Uani 1 1 d . .
H20A H 1.2797 0.5967 0.7191 0.124 Uiso 1 1 calc R U
H20B H 1.1323 0.6076 0.7897 0.124 Uiso 1 1 calc R U
H20C H 1.0871 0.5709 0.6644 0.124 Uiso 1 1 calc R U
H1A H 1.211(3) 0.2895(9) 0.907(2) 0.032(6) Uiso 1 1 d . .

loop_
_atom_site_aniso_label
_atom_site_aniso_U_11
_atom_site_aniso_U_22
_atom_site_aniso_U_33
_atom_site_aniso_U_23
_atom_site_aniso_U_13
_atom_site_aniso_U_12
S1 0.0316(3) 0.0395(3) 0.0378(3) 0.00316(19) 0.0033(2) -0.00277(18)
N1 0.0330(9) 0.0351(8) 0.0321(8) -0.0043(7) 0.0093(7) -0.0014(6)
N2 0.0331(8) 0.0337(8) 0.0346(8) -0.0024(6) 0.0080(7) -0.0029(6)
O1 0.0574(10) 0.0718(11) 0.0330(8) 0.0098(7) 0.0092(7) -0.0100(8)
O2 0.0588(10) 0.0594(10) 0.0325(8) -0.0001(7) -0.0010(7) -0.0151(8)
O3 0.0332(8) 0.0510(9) 0.0787(12) 0.0083(8) 0.0137(8) 0.0035(7)
C1 0.0303(9) 0.0391(10) 0.0366(10) -0.0034(8) 0.0090(8) 0.0042(8)
C2 0.0371(11) 0.0491(12) 0.0459(12) -0.0105(9) 0.0059(9) -0.0005(9)
C3 0.0449(13) 0.0663(15) 0.0464(13) -0.0065(11) -0.0034(11) 0.0098(11)
C4 0.0559(14) 0.0613(15) 0.0527(14) 0.0123(11) 0.0028(12) 0.0185(11)
C5 0.0502(13) 0.0451(12) 0.0579(14) 0.0091(10) 0.0063(11) 0.0080(10)
C6 0.0340(10) 0.0361(10) 0.0430(11) 0.0003(8) 0.0081(9) 0.0047(8)
C7 0.0347(10) 0.0316(9) 0.0461(11) -0.0011(8) 0.0059(9) -0.0021(7)
C8 0.0300(9) 0.0335(9) 0.0344(10) -0.0052(7) 0.0093(8) -0.0015(7)
C9 0.0417(11) 0.0357(10) 0.0414(11) -0.0033(8) 0.0101(9) -0.0090(8)
C10 0.0450(11) 0.0314(9) 0.0436(11) 0.0025(8) 0.0168(9) -0.0029(8)
C11 0.0345(10) 0.0414(10) 0.0343(10) 0.0034(8) 0.0141(8) -0.0012(8)
C12 0.0320(9) 0.0339(9) 0.0301(9) -0.0036(7) 0.0098(8) 0.0007(7)
C13 0.0443(11) 0.0512(12) 0.0411(11) 0.0100(9) 0.0151(9) -0.0018(9)
C14 0.0320(9) 0.0352(10) 0.0412(11) -0.0014(8) 0.0085(8) -0.0053(7)
C15 0.0463(12) 0.0426(11) 0.0451(12) -0.0098(9) 0.0137(10) -0.0043(9)
C16 0.0522(13) 0.0354(11) 0.0704(16) -0.0097(10) 0.0180(12) -0.0014(9)
C17 0.0508(13) 0.0372(11) 0.0696(16) 0.0072(10) 0.0157(12) -0.0038(9)
C18 0.0672(16) 0.0519(13) 0.0519(13) 0.0095(11) 0.0250(12) 0.0009(11)
C19 0.0540(13) 0.0413(11) 0.0502(13) -0.0007(9) 0.0235(11) 0.0015(9)
C20 0.095(2) 0.0471(15) 0.104(3) 0.0230(15) 0.021(2) 0.0036(14)

loop_
_atom_type_symbol
_atom_type_description
_atom_type_scat_dispersion_real
_atom_type_scat_dispersion_imag
_atom_type_scat_source
C C 0.0033 0.0016 'International Tables Vol C Tables 4.2.6.8 and 6.1.1.4'
H H 0.0000 0.0000 'International Tables Vol C Tables 4.2.6.8 and 6.1.1.4'
N N 0.0061 0.0033 'International Tables Vol C Tables 4.2.6.8 and 6.1.1.4'
O O 0.0106 0.0060 'International Tables Vol C Tables 4.2.6.8 and 6.1.1.4'
S S 0.1246 0.1234 'International Tables Vol C Tables 4.2.6.8 and 6.1.1.4'

loop_
_geom_angle_atom_site_label_1
_geom_angle_atom_site_label_2
_geom_angle_atom_site_label_3
_geom_angle
O3 S1 O2 119.25(11)
O3 S1 N1 106.41(10)
O2 S1 N1 106.30(9)
O3 S1 C14 108.18(10)
O2 S1 C14 107.69(10)
N1 S1 C14 108.63(9)
C12 N1 S1 121.34(13)
C12 N1 H1A 117.7(16)
S1 N1 H1A 113.8(16)
C1 N2 C8 108.97(16)
C1 N2 C9 125.11(16)
C8 N2 C9 125.37(16)
C13 O1 H1 109.5
N2 C1 C2 130.14(19)
N2 C1 C6 107.89(17)
C2 C1 C6 122.0(2)
C3 C2 C1 117.5(2)
C3 C2 H2 121.3
C1 C2 H2 121.3
C2 C3 C4 121.5(2)
C2 C3 H3 119.2
C4 C3 H3 119.2
C5 C4 C3 121.1(2)
C5 C4 H4 119.5
C3 C4 H4 119.5
C4 C5 C6 119.2(2)
C4 C5 H5 120.4
C6 C5 H5 120.4
C5 C6 C1 118.7(2)
C5 C6 C7 134.7(2)
C1 C6 C7 106.56(17)
C8 C7 C6 107.71(17)
C8 C7 H7 126.1
C6 C7 H7 126.1
C7 C8 N2 108.85(17)
C7 C8 C12 129.83(17)
N2 C8 C12 121.20(16)
N2 C9 C10 110.08(16)
N2 C9 H9A 109.6
C10 C9 H9A 109.6
N2 C9 H9B 109.6
C10 C9 H9B 109.6
H9A C9 H9B 108.2
C9 C10 C11 112.17(16)
C9 C10 H10A 109.2
C11 C10 H10A 109.2
C9 C10 H10B 109.2
C11 C10 H10B 109.2
H10A C10 H10B 107.9
C13 C11 C10 109.45(16)
C13 C11 C12 113.14(16)
C10 C11 C12 110.54(15)
C13 C11 H11 107.8
C10 C11 H11 107.8
C12 C11 H11 107.8
N1 C12 C8 112.01(15)
N1 C12 C11 110.46(14)
C8 C12 C11 111.29(15)
N1 C12 H12 107.6
C8 C12 H12 107.6
C11 C12 H12 107.6
O1 C13 C11 114.41(18)
O1 C13 H13A 108.7
C11 C13 H13A 108.7
O1 C13 H13B 108.7
C11 C13 H13B 108.7
H13A C13 H13B 107.6
C15 C14 C19 120.83(19)
C15 C14 S1 120.82(16)
C19 C14 S1 118.30(15)
C14 C15 C16 119.0(2)
C14 C15 H15 120.5
C16 C15 H15 120.5
C17 C16 C15 121.6(2)
C17 C16 H16 119.2
C15 C16 H16 119.2
C16 C17 C18 118.3(2)
C16 C17 C20 120.7(2)
C18 C17 C20 121.0(2)
C19 C18 C17 121.3(2)
C19 C18 H18 119.4
C17 C18 H18 119.4
C14 C19 C18 119.0(2)
C14 C19 H19 120.5
C18 C19 H19 120.5
C17 C20 H20A 109.5
C17 C20 H20B 109.5
H20A C20 H20B 109.5
C17 C20 H20C 109.5
H20A C20 H20C 109.5
H20B C20 H20C 109.5

loop_
_geom_bond_atom_site_label_1
_geom_bond_atom_site_label_2
_geom_bond_distance
S1 O3 1.4263(16)
S1 O2 1.4342(16)
S1 N1 1.6120(17)
S1 C14 1.756(2)
N1 C12 1.478(2)
N1 H1A 0.80(2)
N2 C1 1.371(3)
N2 C8 1.377(2)
N2 C9 1.462(2)
O1 C13 1.422(3)
O1 H1 0.8200
C1 C2 1.390(3)
C1 C6 1.404(3)
C2 C3 1.373(3)
C2 H2 0.9300
C3 C4 1.389(4)
C3 H3 0.9300
C4 C5 1.368(4)
C4 H4 0.9300
C5 C6 1.399(3)
C5 H5 0.9300
C6 C7 1.421(3)
C7 C8 1.365(3)
C7 H7 0.9300
C8 C12 1.497(3)
C9 C10 1.507(3)
C9 H9A 0.9700
C9 H9B 0.9700
C10 C11 1.520(3)
C10 H10A 0.9700
C10 H10B 0.9700
C11 C13 1.510(3)
C11 C12 1.547(3)
C11 H11 0.9800
C12 H12 0.9800
C13 H13A 0.9700
C13 H13B 0.9700
C14 C15 1.375(3)
C14 C19 1.379(3)
C15 C16 1.382(3)
C15 H15 0.9300
C16 C17 1.373(4)
C16 H16 0.9300
C17 C18 1.384(3)
C17 C20 1.507(3)
C18 C19 1.381(3)
C18 H18 0.9300
C19 H19 0.9300
C20 H20A 0.9600
C20 H20B 0.9600
C20 H20C 0.9600

loop_
_geom_hbond_atom_site_label_D
_geom_hbond_atom_site_label_H
_geom_hbond_atom_site_label_A
_geom_hbond_distance_DH
_geom_hbond_distance_HA
_geom_hbond_distance_DA
_geom_hbond_angle_DHA
_geom_hbond_site_symmetry_A
N1 H1A O1 0.80(2) 2.12(2) 2.905(2) 167(2) 4_565
C10 H10A O1 0.97 2.60 3.462(3) 148.6 4_565
C9 H9B O3 0.97 2.59 3.308(3) 131.1 1_455
C2 H2 O3 0.93 2.60 3.366(3) 140.1 4_465
O1 H1 O2 0.82 2.15 2.964(2) 175.4 .
O1 H1 S1 0.82 2.96 3.7020(16) 150.9 .

loop_
_geom_torsion_atom_site_label_1
_geom_torsion_atom_site_label_2
_geom_torsion_atom_site_label_3
_geom_torsion_atom_site_label_4
_geom_torsion
O3 S1 N1 C12 176.15(14)
O2 S1 N1 C12 48.06(17)
C14 S1 N1 C12 -67.59(16)
C8 N2 C1 C2 -179.0(2)
C9 N2 C1 C2 -7.1(3)
C8 N2 C1 C6 1.6(2)
C9 N2 C1 C6 173.46(17)
N2 C1 C2 C3 -178.2(2)
C6 C1 C2 C3 1.1(3)
C1 C2 C3 C4 0.0(3)
C2 C3 C4 C5 -0.7(4)
C3 C4 C5 C6 0.1(4)
C4 C5 C6 C1 1.0(3)
C4 C5 C6 C7 179.7(2)
N2 C1 C6 C5 177.81(18)
C2 C1 C6 C5 -1.6(3)
N2 C1 C6 C7 -1.2(2)
C2 C1 C6 C7 179.34(18)
C5 C6 C7 C8 -178.4(2)
C1 C6 C7 C8 0.4(2)
C6 C7 C8 N2 0.6(2)
C6 C7 C8 C12 176.61(18)
C1 N2 C8 C7 -1.4(2)
C9 N2 C8 C7 -173.21(17)
C1 N2 C8 C12 -177.79(15)
C9 N2 C8 C12 10.4(3)
C1 N2 C9 C10 165.95(17)
C8 N2 C9 C10 -23.5(3)
N2 C9 C10 C11 48.5(2)
C9 C10 C11 C13 173.05(16)
C9 C10 C11 C12 -61.7(2)
S1 N1 C12 C8 104.65(17)
S1 N1 C12 C11 -130.67(14)
C7 C8 C12 N1 -72.2(2)
N2 C8 C12 N1 103.45(19)
C7 C8 C12 C11 163.63(19)
N2 C8 C12 C11 -20.8(2)
C13 C11 C12 N1 43.3(2)
C10 C11 C12 N1 -79.83(19)
C13 C11 C12 C8 168.40(16)
C10 C11 C12 C8 45.3(2)
C10 C11 C13 O1 179.08(16)
C12 C11 C13 O1 55.3(2)
O3 S1 C14 C15 -137.86(17)
O2 S1 C14 C15 -7.7(2)
N1 S1 C14 C15 107.02(18)
O3 S1 C14 C19 44.76(19)
O2 S1 C14 C19 174.89(16)
N1 S1 C14 C19 -70.36(18)
C19 C14 C15 C16 2.0(3)
S1 C14 C15 C16 -175.34(16)
C14 C15 C16 C17 0.7(3)
C15 C16 C17 C18 -2.9(4)
C15 C16 C17 C20 178.3(2)
C16 C17 C18 C19 2.5(4)
C20 C17 C18 C19 -178.6(2)
C15 C14 C19 C18 -2.3(3)
S1 C14 C19 C18 175.05(18)
C17 C18 C19 C14 0.0(4)
